data_7038724
loop_
_publ_author_name
'Santhana Raj Prabhu, M.'
'Ugandhar, Uppara'
'Baskar, Viswanathan'

_publ_section_title
;
 In situ generated polysiloxanes stabilizing \m3-oxo bridged Sb3
 triangles.
;
_journal_issue 16
_journal_name_full 'Dalton transactions (Cambridge, England : 2003)'
_journal_page_first 6963
_journal_page_last 6967
_journal_paper_doi 10.1039/c5dt01590a
_journal_volume 45
_journal_year 2016
_chemical_formula_moiety 'C51 H75 Cl6 N3 O16 Sb3 Si6'
_chemical_formula_sum 'C51 H75 Cl6 N3 O16 Sb3 Si6'
_chemical_formula_weight 1732.63
_space_group_crystal_system triclinic
_space_group_IT_number 2
_space_group_name_Hall '-P 1'
_space_group_name_H-M_alt 'P -1'
_symmetry_space_group_name_Hall '-P 1'
_symmetry_space_group_name_H-M 'P -1'
_atom_sites_solution_hydrogens mixed
_audit_creation_method SHELXL-2014/7
_audit_update_record
;
2016-03-05 deposited with the CCDC.
2016-03-08 downloaded from the CCDC.
;
_cell_angle_alpha 99.920(2)
_cell_angle_beta 95.997(2)
_cell_angle_gamma 105.084(2)
_cell_formula_units_Z 2
_cell_length_a 12.3465(14)
_cell_length_b 13.1911(15)
_cell_length_c 23.155(3)
_cell_measurement_reflns_used 9361
_cell_measurement_temperature 100(2)
_cell_measurement_theta_max 28.30
_cell_measurement_theta_min 2.24
_cell_volume 3542.3(7)
_computing_cell_refinement 'Bruker SMART'
_computing_data_collection 'Bruker SMART'
_computing_data_reduction 'Bruker SAINT'
_computing_molecular_graphics 'Bruker SHELXTL'
_computing_structure_refinement 'SHELXL-2014/7 (Sheldrick, 2014)'
_computing_structure_solution 'Bruker SHELXTL'
_diffrn_ambient_temperature 100(2)
_diffrn_measured_fraction_theta_full 0.991
_diffrn_measured_fraction_theta_max 0.980
_diffrn_measurement_device_type 'CCD area detector'
_diffrn_measurement_method 'phi and omega scans'
_diffrn_radiation_type MoK\a
_diffrn_radiation_wavelength 0.71073
_diffrn_reflns_av_R_equivalents 0.0326
_diffrn_reflns_av_unetI/netI 0.0530
_diffrn_reflns_Laue_measured_fraction_full 0.991
_diffrn_reflns_Laue_measured_fraction_max 0.980
_diffrn_reflns_limit_h_max 15
_diffrn_reflns_limit_h_min -15
_diffrn_reflns_limit_k_max 16
_diffrn_reflns_limit_k_min -16
_diffrn_reflns_limit_l_max 28
_diffrn_reflns_limit_l_min -26
_diffrn_reflns_number 28581
_diffrn_reflns_point_group_measured_fraction_full 0.991
_diffrn_reflns_point_group_measured_fraction_max 0.980
_diffrn_reflns_theta_full 25.242
_diffrn_reflns_theta_max 26.441
_diffrn_reflns_theta_min 1.634
_diffrn_source 'sealed tube'
_exptl_absorpt_coefficient_mu 1.524
_exptl_absorpt_correction_T_max 0.8382
_exptl_absorpt_correction_T_min 0.7402
_exptl_absorpt_correction_type multi-scan
_exptl_absorpt_process_details SADABS
_exptl_crystal_colour colourless
_exptl_crystal_density_diffrn 1.624
_exptl_crystal_description block
_exptl_crystal_F_000 1738
_exptl_crystal_size_max 0.210
_exptl_crystal_size_mid 0.150
_exptl_crystal_size_min 0.120
_refine_diff_density_max 1.982
_refine_diff_density_min -0.811
_refine_diff_density_rms 0.127
_refine_ls_extinction_method none
_refine_ls_goodness_of_fit_ref 1.024
_refine_ls_hydrogen_treatment mixed
_refine_ls_matrix_type full
_refine_ls_number_parameters 790
_refine_ls_number_reflns 14323
_refine_ls_number_restraints 0
_refine_ls_restrained_S_all 1.024
_refine_ls_R_factor_all 0.0505
_refine_ls_R_factor_gt 0.0413
_refine_ls_shift/su_max 0.002
_refine_ls_shift/su_mean 0.000
_refine_ls_structure_factor_coef Fsqd
_refine_ls_weighting_details 'w=1/[\s^2^(Fo^2^)+(0.0465P)^2^+4.1013P] where P=(Fo^2^+2Fc^2^)/3'
_refine_ls_weighting_scheme calc
_refine_ls_wR_factor_gt 0.0943
_refine_ls_wR_factor_ref 0.0991
_reflns_Friedel_coverage 0.000
_reflns_number_gt 12327
_reflns_number_total 14323
_reflns_threshold_expression 'I > 2\s(I)'
_cod_data_source_file c5dt01590a2.cif
_cod_data_source_block 3
_cod_depositor_comments 'Adding full bibliography for 7038722--7038725.cif.'
_cod_database_code 7038724
_shelx_shelxl_version_number 2014/7
_shelx_space_group_comment
;
The symmetry employed for this shelxl refinement is uniquely defined
by the following loop, which should always be used as a source of
symmetry information in preference to the above space-group names.
They are only intended as comments.
;
_shelx_estimated_absorpt_t_min 0.740
_shelx_estimated_absorpt_t_max 0.838

loop_
_space_group_symop_operation_xyz
'x, y, z'
'-x, -y, -z'

loop_
_atom_site_label
_atom_site_type_symbol
_atom_site_fract_x
_atom_site_fract_y
_atom_site_fract_z
_atom_site_U_iso_or_equiv
_atom_site_adp_type
_atom_site_occupancy
_atom_site_site_symmetry_order
_atom_site_calc_flag
_atom_site_refinement_flags_posn
_atom_site_refinement_flags_adp
H2A H 0.362(5) 0.863(4) 0.240(2) 0.044(17) Uiso 1 1 d . .
Sb3 Sb 0.03474(2) 0.53002(2) 0.26708(2) 0.01221(7) Uani 1 1 d . .
Sb1 Sb 0.26028(2) 0.79548(2) 0.31948(2) 0.01286(7) Uani 1 1 d . .
Sb2 Sb 0.21794(2) 0.69523(2) 0.17438(2) 0.01225(7) Uani 1 1 d . .
Si3 Si 0.01923(10) 0.81799(8) 0.15816(5) 0.0146(2) Uani 1 1 d . .
Si5 Si 0.24469(9) 0.47483(8) 0.20895(5) 0.0136(2) Uani 1 1 d . .
Si2 Si 0.05957(10) 0.91180(8) 0.29081(5) 0.0150(2) Uani 1 1 d . .
Si6 Si 0.28521(9) 0.56289(8) 0.33625(5) 0.0140(2) Uani 1 1 d . .
Si4 Si -0.04765(10) 0.57938(8) 0.13747(5) 0.0142(2) Uani 1 1 d . .
Si1 Si 0.01866(10) 0.73902(8) 0.36183(5) 0.0145(2) Uani 1 1 d . .
Cl2 Cl 0.39623(11) 1.17821(9) 0.49766(6) 0.0358(3) Uani 1 1 d . .
C25 C -0.1547(4) 0.4777(3) 0.07877(18) 0.0177(9) Uani 1 1 d . .
C39 C 0.3460(4) 0.5241(3) 0.40356(18) 0.0191(9) Uani 1 1 d . .
C28 C -0.2708(4) 0.4557(4) 0.0997(2) 0.0281(10) Uani 1 1 d . .
H28A H -0.2918 0.5212 0.1076 0.042 Uiso 1 1 calc R U
H28B H -0.2666 0.4278 0.1353 0.042 Uiso 1 1 calc R U
H28C H -0.3266 0.4042 0.0693 0.042 Uiso 1 1 calc R U
C2 C 0.5038(4) 0.9272(3) 0.37816(19) 0.0254(10) Uani 1 1 d . .
H2 H 0.5267 0.8760 0.3534 0.030 Uiso 1 1 calc R U
C16 C 0.0760(5) 1.0009(3) 0.1095(2) 0.0336(12) Uani 1 1 d . .
H16A H 0.1517 0.9938 0.1120 0.050 Uiso 1 1 calc R U
H16B H 0.0681 1.0433 0.1461 0.050 Uiso 1 1 calc R U
H16C H 0.0620 1.0356 0.0774 0.050 Uiso 1 1 calc R U
C40 C 0.2878(4) 0.4055(3) 0.4012(2) 0.0302(11) Uani 1 1 d . .
H40A H 0.3207 0.3840 0.4349 0.045 Uiso 1 1 calc R U
H40B H 0.2980 0.3628 0.3653 0.045 Uiso 1 1 calc R U
H40C H 0.2082 0.3953 0.4020 0.045 Uiso 1 1 calc R U
C11 C 0.0501(4) 1.0496(3) 0.32157(18) 0.0181(9) Uani 1 1 d . .
C4 C 0.5539(4) 1.0889(3) 0.45409(19) 0.0251(10) Uani 1 1 d . .
H4 H 0.6086 1.1453 0.4798 0.030 Uiso 1 1 calc R U
C1 C 0.3908(3) 0.9199(3) 0.37688(17) 0.0161(8) Uani 1 1 d . .
C17 C -0.1310(4) 0.9001(4) 0.0966(2) 0.0348(12) Uani 1 1 d . .
H17A H -0.1470 0.9363 0.0655 0.052 Uiso 1 1 calc R U
H17B H -0.1376 0.9406 0.1340 0.052 Uiso 1 1 calc R U
H17C H -0.1842 0.8299 0.0891 0.052 Uiso 1 1 calc R U
C5 C 0.4396(4) 1.0802(3) 0.45225(19) 0.0241(10) Uani 1 1 d . .
C26 C -0.1642(4) 0.5168(4) 0.02020(19) 0.0249(10) Uani 1 1 d . .
H26A H -0.2221 0.4641 -0.0086 0.037 Uiso 1 1 calc R U
H26B H -0.0928 0.5275 0.0058 0.037 Uiso 1 1 calc R U
H26C H -0.1835 0.5834 0.0268 0.037 Uiso 1 1 calc R U
C18 C -0.0005(4) 0.8252(3) 0.03806(19) 0.0264(10) Uani 1 1 d . .
H18A H -0.0117 0.8644 0.0077 0.040 Uiso 1 1 calc R U
H18B H -0.0574 0.7571 0.0293 0.040 Uiso 1 1 calc R U
H18C H 0.0734 0.8141 0.0395 0.040 Uiso 1 1 calc R U
C6 C 0.3571(4) 0.9959(3) 0.41486(19) 0.0227(10) Uani 1 1 d . .
H6 H 0.2805 0.9902 0.4151 0.027 Uiso 1 1 calc R U
C15 C -0.0097(4) 0.8894(3) 0.09827(18) 0.0202(9) Uani 1 1 d . .
C3 C 0.5837(4) 1.0123(4) 0.4170(2) 0.0272(10) Uani 1 1 d . .
C14 C 0.0824(4) 1.1238(3) 0.2783(2) 0.0256(10) Uani 1 1 d . .
H14A H 0.0832 1.1953 0.2961 0.038 Uiso 1 1 calc R U
H14B H 0.0279 1.0986 0.2425 0.038 Uiso 1 1 calc R U
H14C H 0.1564 1.1239 0.2690 0.038 Uiso 1 1 calc R U
C41 C 0.4754(4) 0.5424(4) 0.4068(2) 0.0285(11) Uani 1 1 d . .
H41A H 0.5052 0.5252 0.4426 0.043 Uiso 1 1 calc R U
H41B H 0.5112 0.6162 0.4066 0.043 Uiso 1 1 calc R U
H41C H 0.4902 0.4973 0.3731 0.043 Uiso 1 1 calc R U
C12 C 0.1286(4) 1.0996(3) 0.38113(19) 0.0272(10) Uani 1 1 d . .
H12A H 0.2062 1.1102 0.3752 0.041 Uiso 1 1 calc R U
H12B H 0.1116 1.0525 0.4083 0.041 Uiso 1 1 calc R U
H12C H 0.1171 1.1675 0.3971 0.041 Uiso 1 1 calc R U
C42 C 0.3214(4) 0.5926(4) 0.45859(19) 0.0297(11) Uani 1 1 d . .
H42A H 0.2408 0.5787 0.4572 0.045 Uiso 1 1 calc R U
H42B H 0.3548 0.6672 0.4592 0.045 Uiso 1 1 calc R U
H42C H 0.3533 0.5747 0.4938 0.045 Uiso 1 1 calc R U
C13 C -0.0729(4) 1.0408(4) 0.3312(2) 0.0305(11) Uani 1 1 d . .
H13A H -0.0791 1.1105 0.3479 0.046 Uiso 1 1 calc R U
H13B H -0.0940 0.9934 0.3579 0.046 Uiso 1 1 calc R U
H13C H -0.1226 1.0129 0.2939 0.046 Uiso 1 1 calc R U
Cl1 Cl 0.72675(10) 1.02230(11) 0.41826(7) 0.0432(3) Uani 1 1 d . .
O1 O 0.1508(2) 0.6773(2) 0.25244(11) 0.0126(6) Uani 1 1 d . .
O12 O 0.2916(2) 0.5853(2) 0.18515(12) 0.0154(6) Uani 1 1 d . .
O15 O 0.3388(2) 0.6898(2) 0.33639(12) 0.0158(6) Uani 1 1 d . .
O2 O 0.3379(2) 0.8031(2) 0.24384(12) 0.0146(6) Uani 1 1 d . .
O6 O -0.0339(2) 0.6215(2) 0.31837(12) 0.0147(6) Uani 1 1 d . .
O5 O 0.1888(2) 0.9034(2) 0.29568(12) 0.0148(6) Uani 1 1 d . .
O8 O 0.1490(2) 0.8108(2) 0.16576(12) 0.0142(6) Uani 1 1 d . .
O3 O 0.1568(2) 0.7681(2) 0.37624(11) 0.0146(6) Uani 1 1 d . .
O10 O -0.0681(2) 0.5469(2) 0.20105(12) 0.0148(6) Uani 1 1 d . .
O14 O 0.3128(2) 0.4927(2) 0.27639(12) 0.0147(6) Uani 1 1 d . .
O13 O 0.1093(2) 0.4519(2) 0.21174(11) 0.0133(6) Uani 1 1 d . .
O16 O 0.1484(2) 0.5367(2) 0.33360(11) 0.0133(6) Uani 1 1 d . .
O11 O 0.0827(2) 0.5915(2) 0.12614(12) 0.0146(6) Uani 1 1 d . .
O4 O -0.0137(2) 0.8270(2) 0.32618(12) 0.0164(6) Uani 1 1 d . .
O7 O -0.0025(2) 0.8793(2) 0.22135(12) 0.0170(6) Uani 1 1 d . .
O9 O -0.0702(2) 0.6976(2) 0.14221(12) 0.0162(6) Uani 1 1 d . .
C19 C 0.3240(3) 0.7404(3) 0.11055(17) 0.0163(8) Uani 1 1 d . .
C24 C 0.4087(3) 0.6917(3) 0.09891(18) 0.0185(9) Uani 1 1 d . .
H24 H 0.4207 0.6396 0.1193 0.022 Uiso 1 1 calc R U
C33 C -0.0833(3) 0.3892(3) 0.27905(18) 0.0159(8) Uani 1 1 d . .
N1 N 0.7652(3) 0.6500(3) 0.24166(17) 0.0278(9) Uani 1 1 d . .
H1 H 0.8299 0.6401 0.2363 0.033 Uiso 1 1 calc R U
C38 C -0.1274(4) 0.3916(3) 0.33210(19) 0.0217(9) Uani 1 1 d . .
H38 H -0.1044 0.4534 0.3618 0.026 Uiso 1 1 calc R U
C7 C -0.0431(4) 0.7436(3) 0.43154(18) 0.0199(9) Uani 1 1 d . .
C21 C 0.3744(4) 0.8454(3) 0.03745(19) 0.0228(10) Uani 1 1 d . .
C46 C 0.5846(4) 0.5874(4) 0.26633(19) 0.0255(10) Uani 1 1 d . .
H46 H 0.5302 0.5344 0.2777 0.031 Uiso 1 1 calc R U
C20 C 0.3079(4) 0.8187(3) 0.08002(18) 0.0199(9) Uani 1 1 d . .
H20 H 0.2525 0.8530 0.0883 0.024 Uiso 1 1 calc R U
C45 C 0.5609(4) 0.6807(4) 0.2573(2) 0.0281(10) Uani 1 1 d . .
H45 H 0.4907 0.6911 0.2627 0.034 Uiso 1 1 calc R U
C29 C 0.2716(3) 0.3614(3) 0.15826(17) 0.0159(8) Uani 1 1 d . .
C47 C 0.6882(4) 0.5733(4) 0.2585(2) 0.0264(10) Uani 1 1 d . .
H47 H 0.7051 0.5110 0.2648 0.032 Uiso 1 1 calc R U
C27 C -0.1208(4) 0.3726(3) 0.0681(2) 0.0268(10) Uani 1 1 d . .
H27A H -0.1104 0.3500 0.1051 0.040 Uiso 1 1 calc R U
H27B H -0.0511 0.3841 0.0520 0.040 Uiso 1 1 calc R U
H27C H -0.1796 0.3181 0.0407 0.040 Uiso 1 1 calc R U
Cl6 Cl -0.26248(11) 0.30542(10) 0.40566(5) 0.0362(3) Uani 1 1 d . .
Cl4 Cl 0.57935(11) 0.65887(11) 0.04070(6) 0.0409(3) Uani 1 1 d . .
Cl3 Cl 0.34651(11) 0.93794(10) -0.00315(6) 0.0354(3) Uani 1 1 d . .
C37 C -0.2059(4) 0.3010(3) 0.33989(19) 0.0226(9) Uani 1 1 d . .
C22 C 0.4589(4) 0.7978(3) 0.02482(19) 0.0249(10) Uani 1 1 d . .
H22 H 0.5033 0.8163 -0.0039 0.030 Uiso 1 1 calc R U
C8 C 0.0019(5) 0.6747(4) 0.4697(2) 0.0323(11) Uani 1 1 d . .
H8A H -0.0289 0.6791 0.5061 0.048 Uiso 1 1 calc R U
H8B H 0.0833 0.7004 0.4783 0.048 Uiso 1 1 calc R U
H8C H -0.0204 0.6014 0.4485 0.048 Uiso 1 1 calc R U
C32 C 0.3936(4) 0.3907(4) 0.1435(2) 0.0303(11) Uani 1 1 d . .
H32A H 0.4469 0.4008 0.1787 0.045 Uiso 1 1 calc R U
H32B H 0.4079 0.4559 0.1287 0.045 Uiso 1 1 calc R U
H32C H 0.4019 0.3338 0.1139 0.045 Uiso 1 1 calc R U
C34 C -0.1159(4) 0.2969(3) 0.23516(19) 0.0207(9) Uani 1 1 d . .
H34 H -0.0854 0.2944 0.2000 0.025 Uiso 1 1 calc R U
C10 C -0.0083(5) 0.8611(4) 0.4674(2) 0.0329(12) Uani 1 1 d . .
H10A H -0.0425 0.9038 0.4458 0.049 Uiso 1 1 calc R U
H10B H 0.0728 0.8896 0.4732 0.049 Uiso 1 1 calc R U
H10C H -0.0338 0.8625 0.5052 0.049 Uiso 1 1 calc R U
C36 C -0.2417(4) 0.2072(3) 0.2965(2) 0.0247(10) Uani 1 1 d . .
H36 H -0.2948 0.1466 0.3021 0.030 Uiso 1 1 calc R U
C35 C -0.1955(4) 0.2076(3) 0.2449(2) 0.0225(9) Uani 1 1 d . .
C23 C 0.4752(4) 0.7216(3) 0.0566(2) 0.0242(10) Uani 1 1 d . .
C43 C 0.7452(4) 0.7410(4) 0.2329(2) 0.0311(11) Uani 1 1 d . .
H43 H 0.8012 0.7931 0.2218 0.037 Uiso 1 1 calc R U
C9 C -0.1728(4) 0.7033(4) 0.4182(2) 0.0332(11) Uani 1 1 d . .
H9A H -0.1958 0.6305 0.3962 0.050 Uiso 1 1 calc R U
H9B H -0.2011 0.7477 0.3953 0.050 Uiso 1 1 calc R U
H9C H -0.2030 0.7063 0.4549 0.050 Uiso 1 1 calc R U
C44 C 0.6422(4) 0.7581(4) 0.2403(2) 0.0319(11) Uani 1 1 d . .
H44 H 0.6273 0.8212 0.2338 0.038 Uiso 1 1 calc R U
Cl5 Cl -0.23648(11) 0.09045(9) 0.18989(6) 0.0350(3) Uani 1 1 d . .
C31 C 0.2525(4) 0.2634(3) 0.1870(2) 0.0236(10) Uani 1 1 d . .
H31A H 0.1757 0.2433 0.1947 0.035 Uiso 1 1 calc R U
H31B H 0.3039 0.2807 0.2237 0.035 Uiso 1 1 calc R U
H31C H 0.2659 0.2048 0.1608 0.035 Uiso 1 1 calc R U
N3 N 0.4384(4) -0.0008(3) 0.2140(2) 0.0442(12) Uani 1 1 d . .
N2 N 0.5524(4) 0.3303(4) 0.2728(2) 0.0471(12) Uani 1 1 d . .
C50 C 0.4643(5) 0.0578(4) 0.1832(2) 0.0357(12) Uani 1 1 d . .
C48 C 0.5043(5) 0.2724(4) 0.2990(2) 0.0377(12) Uani 1 1 d . .
C30 C 0.1872(4) 0.3331(4) 0.1005(2) 0.0323(12) Uani 1 1 d . .
H30A H 0.2009 0.2753 0.0737 0.048 Uiso 1 1 calc R U
H30B H 0.1968 0.3947 0.0827 0.048 Uiso 1 1 calc R U
H30C H 0.1111 0.3115 0.1091 0.048 Uiso 1 1 calc R U
C51 C 0.4976(5) 0.1309(4) 0.1431(3) 0.0456(14) Uani 1 1 d . .
H51A H 0.5493 0.1073 0.1195 0.068 Uiso 1 1 calc R U
H51B H 0.5339 0.2020 0.1659 0.068 Uiso 1 1 calc R U
H51C H 0.4313 0.1313 0.1176 0.068 Uiso 1 1 calc R U
C49 C 0.4444(5) 0.1993(5) 0.3326(3) 0.0465(14) Uani 1 1 d . .
H49A H 0.4803 0.1433 0.3346 0.070 Uiso 1 1 calc R U
H49B H 0.3670 0.1684 0.3136 0.070 Uiso 1 1 calc R U
H49C H 0.4462 0.2377 0.3721 0.070 Uiso 1 1 calc R U

loop_
_atom_site_aniso_label
_atom_site_aniso_U_11
_atom_site_aniso_U_22
_atom_site_aniso_U_33
_atom_site_aniso_U_23
_atom_site_aniso_U_13
_atom_site_aniso_U_12
Sb3 0.01211(14) 0.01409(12) 0.01001(13) 0.00209(10) 0.00303(10) 0.00274(10)
Sb1 0.01288(14) 0.01428(13) 0.01006(14) 0.00089(10) 0.00206(10) 0.00247(10)
Sb2 0.01266(14) 0.01439(12) 0.00938(13) 0.00223(10) 0.00313(10) 0.00292(10)
Si3 0.0164(6) 0.0149(5) 0.0119(6) 0.0016(4) 0.0030(4) 0.0038(4)
Si5 0.0151(6) 0.0152(5) 0.0100(5) 0.0017(4) 0.0031(4) 0.0036(4)
Si2 0.0172(6) 0.0160(5) 0.0119(6) 0.0023(4) 0.0040(5) 0.0043(4)
Si6 0.0142(6) 0.0170(5) 0.0104(5) 0.0019(4) 0.0014(4) 0.0044(4)
Si4 0.0157(6) 0.0153(5) 0.0107(5) 0.0023(4) 0.0015(4) 0.0034(4)
Si1 0.0159(6) 0.0164(5) 0.0113(5) 0.0017(4) 0.0045(4) 0.0043(4)
Cl2 0.0416(8) 0.0289(6) 0.0308(7) -0.0077(5) -0.0001(6) 0.0108(5)
C25 0.018(2) 0.0180(19) 0.014(2) 0.0015(16) -0.0013(17) 0.0021(17)
C39 0.022(2) 0.022(2) 0.014(2) 0.0039(17) 0.0025(18) 0.0063(18)
C28 0.020(2) 0.031(2) 0.026(3) 0.003(2) -0.001(2) 0.0000(19)
C2 0.024(3) 0.028(2) 0.021(2) -0.0037(19) 0.007(2) 0.0060(19)
C16 0.053(3) 0.022(2) 0.022(3) 0.0067(19) 0.001(2) 0.006(2)
C40 0.040(3) 0.028(2) 0.023(3) 0.011(2) -0.002(2) 0.008(2)
C11 0.024(2) 0.0154(19) 0.017(2) 0.0029(16) 0.0075(18) 0.0081(17)
C4 0.030(3) 0.021(2) 0.014(2) 0.0011(18) -0.0032(19) -0.0053(19)
C1 0.018(2) 0.0169(19) 0.010(2) 0.0045(16) -0.0010(16) -0.0016(16)
C17 0.038(3) 0.043(3) 0.032(3) 0.016(2) 0.005(2) 0.022(2)
C5 0.029(3) 0.020(2) 0.020(2) 0.0009(18) -0.002(2) 0.0060(19)
C26 0.024(2) 0.031(2) 0.016(2) 0.0024(19) -0.0042(19) 0.0049(19)
C18 0.035(3) 0.025(2) 0.017(2) 0.0060(18) 0.001(2) 0.005(2)
C6 0.025(2) 0.019(2) 0.019(2) -0.0011(17) -0.0050(19) 0.0059(18)
C15 0.028(3) 0.019(2) 0.014(2) 0.0029(17) -0.0003(18) 0.0100(18)
C3 0.016(2) 0.035(3) 0.027(3) 0.007(2) 0.0032(19) -0.0002(19)
C14 0.035(3) 0.019(2) 0.023(2) 0.0046(18) 0.006(2) 0.0075(19)
C41 0.029(3) 0.044(3) 0.017(2) 0.008(2) 0.000(2) 0.019(2)
C12 0.039(3) 0.023(2) 0.021(2) -0.0005(18) 0.006(2) 0.013(2)
C42 0.038(3) 0.040(3) 0.013(2) 0.004(2) 0.001(2) 0.017(2)
C13 0.033(3) 0.028(2) 0.036(3) 0.008(2) 0.014(2) 0.015(2)
Cl1 0.0185(6) 0.0490(8) 0.0521(9) -0.0027(6) 0.0039(6) 0.0012(5)
O1 0.0111(14) 0.0146(13) 0.0117(14) 0.0023(11) 0.0026(11) 0.0029(11)
O12 0.0139(15) 0.0165(13) 0.0173(15) 0.0021(11) 0.0052(12) 0.0066(11)
O15 0.0125(15) 0.0184(14) 0.0166(15) 0.0023(11) 0.0006(12) 0.0058(11)
O2 0.0162(15) 0.0150(14) 0.0100(14) 0.0017(11) 0.0031(11) -0.0001(12)
O6 0.0117(14) 0.0182(13) 0.0131(14) 0.0004(11) 0.0026(11) 0.0041(11)
O5 0.0186(15) 0.0163(13) 0.0125(14) 0.0050(11) 0.0057(12) 0.0075(12)
O8 0.0160(15) 0.0128(13) 0.0134(14) 0.0026(11) 0.0024(11) 0.0036(11)
O3 0.0158(15) 0.0188(13) 0.0092(14) 0.0021(11) 0.0043(11) 0.0047(11)
O10 0.0129(15) 0.0192(14) 0.0126(14) 0.0042(11) 0.0020(11) 0.0043(11)
O14 0.0166(15) 0.0165(13) 0.0114(14) 0.0029(11) 0.0037(12) 0.0049(11)
O13 0.0146(15) 0.0152(13) 0.0087(13) 0.0013(11) 0.0033(11) 0.0023(11)
O16 0.0144(15) 0.0171(13) 0.0090(13) 0.0043(11) 0.0022(11) 0.0044(11)
O11 0.0150(15) 0.0158(13) 0.0122(14) 0.0017(11) 0.0026(11) 0.0036(11)
O4 0.0176(15) 0.0178(13) 0.0146(15) 0.0035(11) 0.0050(12) 0.0055(12)
O7 0.0156(15) 0.0223(14) 0.0133(15) 0.0026(12) 0.0013(12) 0.0070(12)
O9 0.0149(15) 0.0172(13) 0.0169(15) 0.0035(11) 0.0021(12) 0.0055(11)
C19 0.016(2) 0.0175(19) 0.011(2) 0.0001(16) 0.0014(16) -0.0012(16)
C24 0.018(2) 0.022(2) 0.017(2) 0.0032(17) 0.0078(18) 0.0056(17)
C33 0.012(2) 0.021(2) 0.016(2) 0.0068(17) 0.0018(16) 0.0051(16)
N1 0.014(2) 0.042(2) 0.027(2) 0.0052(18) 0.0037(17) 0.0092(17)
C38 0.023(2) 0.023(2) 0.017(2) 0.0039(18) 0.0016(18) 0.0047(18)
C7 0.022(2) 0.026(2) 0.012(2) 0.0026(17) 0.0083(18) 0.0056(18)
C21 0.026(3) 0.024(2) 0.018(2) 0.0106(18) 0.0048(19) -0.0007(18)
C46 0.018(2) 0.035(2) 0.019(2) 0.0019(19) 0.0044(19) 0.0026(19)
C20 0.018(2) 0.024(2) 0.016(2) 0.0033(17) 0.0038(18) 0.0035(18)
C45 0.014(2) 0.036(3) 0.031(3) -0.002(2) 0.005(2) 0.006(2)
C29 0.019(2) 0.0175(19) 0.011(2) 0.0031(16) 0.0046(17) 0.0047(17)
C47 0.025(3) 0.034(2) 0.023(2) 0.005(2) 0.003(2) 0.013(2)
C27 0.031(3) 0.021(2) 0.022(2) -0.0008(18) -0.005(2) 0.0024(19)
Cl6 0.0408(7) 0.0401(7) 0.0260(6) 0.0108(5) 0.0175(6) 0.0013(6)
Cl4 0.0380(8) 0.0495(7) 0.0505(8) 0.0198(6) 0.0312(7) 0.0235(6)
Cl3 0.0363(7) 0.0459(7) 0.0340(7) 0.0280(6) 0.0137(6) 0.0127(6)
C37 0.023(2) 0.029(2) 0.021(2) 0.0122(19) 0.0109(19) 0.0082(19)
C22 0.025(3) 0.029(2) 0.017(2) 0.0041(18) 0.0080(19) -0.0011(19)
C8 0.047(3) 0.039(3) 0.017(2) 0.011(2) 0.012(2) 0.017(2)
C32 0.033(3) 0.024(2) 0.038(3) 0.003(2) 0.019(2) 0.012(2)
C34 0.020(2) 0.025(2) 0.018(2) 0.0065(18) 0.0052(18) 0.0070(18)
C10 0.048(3) 0.029(2) 0.018(2) -0.0035(19) 0.012(2) 0.008(2)
C36 0.018(2) 0.020(2) 0.036(3) 0.0097(19) 0.007(2) 0.0009(18)
C35 0.022(2) 0.019(2) 0.023(2) -0.0001(18) 0.0026(19) 0.0048(18)
C23 0.021(2) 0.028(2) 0.022(2) 0.0004(19) 0.0072(19) 0.0059(19)
C43 0.020(3) 0.035(3) 0.035(3) 0.005(2) 0.008(2) 0.001(2)
C9 0.026(3) 0.045(3) 0.031(3) 0.010(2) 0.018(2) 0.008(2)
C44 0.024(3) 0.033(3) 0.039(3) 0.007(2) 0.004(2) 0.009(2)
Cl5 0.0370(7) 0.0209(5) 0.0384(7) -0.0063(5) 0.0072(6) 0.0007(5)
C31 0.028(3) 0.019(2) 0.024(2) 0.0023(18) 0.008(2) 0.0068(19)
N3 0.058(3) 0.027(2) 0.039(3) 0.006(2) 0.012(2) -0.005(2)
N2 0.046(3) 0.046(3) 0.052(3) 0.021(2) 0.001(2) 0.015(2)
C50 0.039(3) 0.032(3) 0.031(3) -0.001(2) 0.008(2) 0.005(2)
C48 0.036(3) 0.041(3) 0.040(3) 0.009(3) 0.003(3) 0.018(3)
C30 0.045(3) 0.037(3) 0.014(2) -0.006(2) -0.002(2) 0.021(2)
C51 0.053(4) 0.047(3) 0.049(4) 0.022(3) 0.019(3) 0.022(3)
C49 0.047(4) 0.055(3) 0.049(4) 0.024(3) 0.017(3) 0.022(3)

loop_
_atom_type_symbol
_atom_type_description
_atom_type_scat_dispersion_real
_atom_type_scat_dispersion_imag
_atom_type_scat_source
C C 0.0033 0.0016 'International Tables Vol C Tables 4.2.6.8 and 6.1.1.4'
H H 0.0000 0.0000 'International Tables Vol C Tables 4.2.6.8 and 6.1.1.4'
O O 0.0106 0.0060 'International Tables Vol C Tables 4.2.6.8 and 6.1.1.4'
Si Si 0.0817 0.0704 'International Tables Vol C Tables 4.2.6.8 and 6.1.1.4'
Sb Sb -0.5866 1.5461 'International Tables Vol C Tables 4.2.6.8 and 6.1.1.4'
Cl Cl 0.1484 0.1585 'International Tables Vol C Tables 4.2.6.8 and 6.1.1.4'
N N 0.0061 0.0033 'International Tables Vol C Tables 4.2.6.8 and 6.1.1.4'

loop_
_geom_angle_atom_site_label_1
_geom_angle_atom_site_label_2
_geom_angle_atom_site_label_3
_geom_angle
O16 Sb3 O6 90.76(11)
O16 Sb3 O13 91.26(11)
O6 Sb3 O13 173.75(11)
O16 Sb3 O10 171.14(11)
O6 Sb3 O10 85.96(11)
O13 Sb3 O10 91.18(11)
O16 Sb3 C33 95.37(13)
O6 Sb3 C33 91.43(13)
O13 Sb3 C33 94.27(13)
O10 Sb3 C33 92.94(13)
O16 Sb3 O1 86.97(10)
O6 Sb3 O1 87.71(10)
O13 Sb3 O1 86.49(10)
O10 Sb3 O1 84.68(10)
C33 Sb3 O1 177.52(12)
O3 Sb1 O15 95.03(11)
O3 Sb1 O5 90.42(11)
O15 Sb1 O5 174.45(11)
O3 Sb1 O1 92.30(11)
O15 Sb1 O1 88.55(11)
O5 Sb1 O1 90.22(10)
O3 Sb1 O2 166.39(11)
O15 Sb1 O2 88.12(11)
O5 Sb1 O2 86.34(11)
O1 Sb1 O2 74.52(11)
O3 Sb1 C1 97.55(13)
O15 Sb1 C1 90.36(13)
O5 Sb1 C1 89.92(13)
O1 Sb1 C1 170.15(13)
O2 Sb1 C1 95.67(13)
O12 Sb2 O11 92.87(11)
O12 Sb2 O8 177.55(11)
O11 Sb2 O8 89.57(11)
O12 Sb2 O1 88.66(11)
O11 Sb2 O1 91.55(11)
O8 Sb2 O1 91.10(10)
O12 Sb2 O2 89.23(11)
O11 Sb2 O2 165.19(11)
O8 Sb2 O2 88.37(11)
O1 Sb2 O2 73.83(10)
O12 Sb2 C19 89.67(13)
O11 Sb2 C19 103.41(13)
O8 Sb2 C19 89.93(13)
O1 Sb2 C19 165.02(13)
O2 Sb2 C19 91.26(13)
O8 Si3 O7 108.38(15)
O8 Si3 O9 110.38(14)
O7 Si3 O9 107.37(15)
O8 Si3 C15 111.76(18)
O7 Si3 C15 110.46(16)
O9 Si3 C15 108.39(17)
O13 Si5 O12 110.05(14)
O13 Si5 O14 108.78(14)
O12 Si5 O14 107.36(14)
O13 Si5 C29 110.33(17)
O12 Si5 C29 109.18(16)
O14 Si5 C29 111.10(16)
O5 Si2 O4 109.29(14)
O5 Si2 O7 110.83(15)
O4 Si2 O7 107.39(15)
O5 Si2 C11 113.36(17)
O4 Si2 C11 108.87(17)
O7 Si2 C11 106.90(17)
O16 Si6 O15 109.31(14)
O16 Si6 O14 109.21(15)
O15 Si6 O14 107.82(14)
O16 Si6 C39 108.78(17)
O15 Si6 C39 112.23(17)
O14 Si6 C39 109.45(16)
O10 Si4 O11 111.80(15)
O10 Si4 O9 105.32(14)
O11 Si4 O9 108.04(14)
O10 Si4 C25 107.68(17)
O11 Si4 C25 113.28(17)
O9 Si4 C25 110.45(17)
O6 Si1 O3 110.47(14)
O6 Si1 O4 107.27(15)
O3 Si1 O4 108.24(15)
O6 Si1 C7 110.39(17)
O3 Si1 C7 110.51(17)
O4 Si1 C7 109.88(17)
C28 C25 C26 108.9(4)
C28 C25 C27 108.7(4)
C26 C25 C27 109.2(3)
C28 C25 Si4 109.1(3)
C26 C25 Si4 111.4(3)
C27 C25 Si4 109.5(3)
C40 C39 C42 109.2(4)
C40 C39 C41 109.7(4)
C42 C39 C41 109.8(4)
C40 C39 Si6 108.9(3)
C42 C39 Si6 108.2(3)
C41 C39 Si6 111.0(3)
C1 C2 C3 119.1(4)
C14 C11 C12 108.4(4)
C14 C11 C13 109.1(4)
C12 C11 C13 108.6(4)
C14 C11 Si2 110.7(3)
C12 C11 Si2 111.7(3)
C13 C11 Si2 108.2(3)
C3 C4 C5 117.7(4)
C2 C1 C6 120.1(4)
C2 C1 Sb1 123.0(3)
C6 C1 Sb1 116.9(3)
C4 C5 C6 121.8(4)
C4 C5 Cl2 119.8(3)
C6 C5 Cl2 118.4(4)
C5 C6 C1 118.9(4)
C18 C15 C16 108.7(4)
C18 C15 C17 108.8(4)
C16 C15 C17 110.0(4)
C18 C15 Si3 110.0(3)
C16 C15 Si3 110.5(3)
C17 C15 Si3 108.8(3)
C4 C3 C2 122.4(4)
C4 C3 Cl1 118.5(4)
C2 C3 Cl1 119.1(4)
Sb1 O1 Sb2 105.99(11)
Sb1 O1 Sb3 124.24(12)
Sb2 O1 Sb3 125.60(12)
Si5 O12 Sb2 129.47(16)
Si6 O15 Sb1 129.00(16)
Sb1 O2 Sb2 105.02(12)
Si1 O6 Sb3 132.20(16)
Si2 O5 Sb1 132.71(16)
Si3 O8 Sb2 133.82(15)
Si1 O3 Sb1 125.68(15)
Si4 O10 Sb3 132.65(16)
Si5 O14 Si6 124.77(17)
Si5 O13 Sb3 128.12(15)
Si6 O16 Sb3 128.20(15)
Si4 O11 Sb2 125.83(15)
Si2 O4 Si1 132.68(18)
Si3 O7 Si2 137.12(18)
Si3 O9 Si4 130.53(18)
C24 C19 C20 119.6(4)
C24 C19 Sb2 120.5(3)
C20 C19 Sb2 119.9(3)
C23 C24 C19 119.2(4)
C34 C33 C38 120.6(4)
C34 C33 Sb3 120.8(3)
C38 C33 Sb3 118.7(3)
C43 N1 C47 122.3(4)
C37 C38 C33 119.1(4)
C9 C7 C8 109.5(4)
C9 C7 C10 108.4(4)
C8 C7 C10 108.4(4)
C9 C7 Si1 110.8(3)
C8 C7 Si1 110.1(3)
C10 C7 Si1 109.5(3)
C20 C21 C22 121.8(4)
C20 C21 Cl3 118.6(3)
C22 C21 Cl3 119.5(3)
C47 C46 C45 119.7(4)
C21 C20 C19 119.7(4)
C44 C45 C46 119.4(4)
C31 C29 C30 108.7(4)
C31 C29 C32 109.5(3)
C30 C29 C32 108.9(4)
C31 C29 Si5 109.5(3)
C30 C29 Si5 108.6(3)
C32 C29 Si5 111.7(3)
N1 C47 C46 119.4(4)
C38 C37 C36 122.0(4)
C38 C37 Cl6 118.8(3)
C36 C37 Cl6 119.2(3)
C21 C22 C23 117.6(4)
C33 C34 C35 118.3(4)
C35 C36 C37 117.3(4)
C36 C35 C34 122.8(4)
C36 C35 Cl5 118.6(3)
C34 C35 Cl5 118.5(3)
C22 C23 C24 122.1(4)
C22 C23 Cl4 118.5(3)
C24 C23 Cl4 119.4(3)
N1 C43 C44 120.0(4)
C43 C44 C45 119.1(4)
N3 C50 C51 179.0(6)
N2 C48 C49 179.3(6)

loop_
_geom_bond_atom_site_label_1
_geom_bond_atom_site_label_2
_geom_bond_distance
Sb3 O16 1.946(3)
Sb3 O6 1.958(3)
Sb3 O13 1.959(3)
Sb3 O10 1.964(3)
Sb3 C33 2.122(4)
Sb3 O1 2.196(3)
Sb1 O3 1.940(3)
Sb1 O15 1.961(3)
Sb1 O5 1.983(2)
Sb1 O1 2.073(3)
Sb1 O2 2.087(3)
Sb1 C1 2.117(4)
Sb2 O12 1.939(3)
Sb2 O11 1.950(3)
Sb2 O8 1.958(2)
Sb2 O1 2.090(3)
Sb2 O2 2.103(3)
Sb2 C19 2.135(4)
Si3 O8 1.623(3)
Si3 O7 1.629(3)
Si3 O9 1.636(3)
Si3 C15 1.860(4)
Si5 O13 1.629(3)
Si5 O12 1.633(3)
Si5 O14 1.642(3)
Si5 C29 1.861(4)
Si2 O5 1.621(3)
Si2 O4 1.638(3)
Si2 O7 1.641(3)
Si2 C11 1.872(4)
Si6 O16 1.626(3)
Si6 O15 1.632(3)
Si6 O14 1.648(3)
Si6 C39 1.867(4)
Si4 O10 1.629(3)
Si4 O11 1.629(3)
Si4 O9 1.641(3)
Si4 C25 1.862(4)
Si1 O6 1.624(3)
Si1 O3 1.632(3)
Si1 O4 1.640(3)
Si1 C7 1.854(4)
Cl2 C5 1.753(4)
C25 C28 1.533(6)
C25 C26 1.536(6)
C25 C27 1.537(6)
C39 C40 1.531(6)
C39 C42 1.536(6)
C39 C41 1.544(6)
C2 C1 1.370(6)
C2 C3 1.390(6)
C16 C15 1.534(6)
C11 C14 1.530(6)
C11 C12 1.533(6)
C11 C13 1.536(6)
C4 C3 1.363(6)
C4 C5 1.381(6)
C1 C6 1.394(6)
C17 C15 1.538(6)
C5 C6 1.385(6)
C18 C15 1.533(6)
C3 Cl1 1.733(5)
C19 C24 1.388(6)
C19 C20 1.392(6)
C24 C23 1.387(6)
C33 C34 1.382(6)
C33 C38 1.394(6)
N1 C43 1.331(6)
N1 C47 1.339(6)
C38 C37 1.381(6)
C7 C9 1.530(6)
C7 C8 1.534(6)
C7 C10 1.553(6)
C21 C20 1.381(6)
C21 C22 1.383(6)
C21 Cl3 1.743(4)
C46 C47 1.365(6)
C46 C45 1.380(6)
C45 C44 1.376(7)
C29 C31 1.530(5)
C29 C30 1.531(6)
C29 C32 1.545(6)
Cl6 C37 1.739(4)
Cl4 C23 1.738(4)
C37 C36 1.389(6)
C22 C23 1.386(6)
C34 C35 1.393(6)
C36 C35 1.377(6)
C35 Cl5 1.746(4)
C43 C44 1.371(6)
N3 C50 1.149(6)
N2 C48 1.140(7)
C50 C51 1.463(7)
C48 C49 1.446(8)
